data_4102065
loop_
_publ_author_name
'Phoebe K. Allan'
'Bo Xiao'
'Simon J. Teat'
'Jason W. Knight'
'Russell E. Morris'

_publ_section_title
;
 In Situ Single-Crystal Diffraction Studies of the Structural Transition
 of Metal-Organic Framework Copper 5-Sulfoisophthalate, Cu-SIP-3
;
_journal_name_full 'Journal of the American Chemical Society'
_journal_page_first 3605
_journal_page_last 3611
_journal_paper_doi 10.1021/ja910600b
_journal_volume 132
_journal_year 2010
_chemical_formula_sum 'C8 H4 Cu2 O11 S'
_chemical_formula_weight 434.27
_chemical_name_systematic
;
 ?
;
_space_group_IT_number 14
_symmetry_cell_setting monoclinic
_symmetry_space_group_name_Hall '-P 2yn'
_symmetry_space_group_name_H-M 'P 1 21/n 1'
_atom_sites_solution_hydrogens geom
_atom_sites_solution_primary direct
_atom_sites_solution_secondary difmap
_audit_creation_method SHELXL-97
_audit_update_record
;
2009-11-02 # Formatted by publCIF
;
_cell_angle_alpha 90.00
_cell_angle_beta 94.6810(10)
_cell_angle_gamma 90.00
_cell_formula_units_Z 4
_cell_length_a 7.3206(4)
_cell_length_b 18.2483(11)
_cell_length_c 10.1331(6)
_cell_measurement_temperature 195(2)
_cell_measurement_theta_max 33.6
_cell_measurement_theta_min 3.6
_cell_volume 1349.15(14)
_computing_cell_refinement 'SAINT (Bruker, 2006)'
_computing_data_collection 'APEXII (Bruker, 2006)'
_computing_data_reduction 'SAINT (Bruker, 2006)'
_computing_molecular_graphics 'Diamond 2.1a (Brandenberg, 1999)'
_computing_publication_material 'SHELX97 (Sheldrick, 2008)'
_computing_structure_refinement 'SHELXL-97 (Sheldrick, 1997)'
_computing_structure_solution 'SIR97 (Altomare <i> et. al. </i>, 1999)'
_diffrn_ambient_temperature 195(2)
_diffrn_detector_area_resol_mean -
_diffrn_measured_fraction_theta_full 0.988
_diffrn_measured_fraction_theta_max 0.988
_diffrn_measurement_device_type 'Bruker AXS APEXII'
_diffrn_measurement_method /w
_diffrn_radiation_monochromator 'Si(111) Crystal'
_diffrn_radiation_source '11.3.1 ALS, LBNL. CA'
_diffrn_radiation_type synchrotron
_diffrn_radiation_wavelength 0.77490
_diffrn_reflns_av_R_equivalents 0.0486
_diffrn_reflns_av_sigmaI/netI 0.0502
_diffrn_reflns_limit_h_max 10
_diffrn_reflns_limit_h_min -10
_diffrn_reflns_limit_k_max 25
_diffrn_reflns_limit_k_min -26
_diffrn_reflns_limit_l_max 14
_diffrn_reflns_limit_l_min -14
_diffrn_reflns_number 13633
_diffrn_reflns_theta_full 33.64
_diffrn_reflns_theta_max 33.64
_diffrn_reflns_theta_min 3.61
_diffrn_standards_decay_% -
_diffrn_standards_interval_count -
_diffrn_standards_interval_time -
_diffrn_standards_number -
_exptl_absorpt_coefficient_mu 3.363
_exptl_absorpt_correction_type multi-scan
_exptl_crystal_colour blue
_exptl_crystal_density_diffrn 2.138
_exptl_crystal_density_method 'not measured'
_exptl_crystal_description 'Block, well formed'
_exptl_crystal_F_000 852
_exptl_crystal_size_max 0.1
_exptl_crystal_size_mid 0.06
_exptl_crystal_size_min 0.04
_refine_diff_density_max 1.173
_refine_diff_density_min -1.147
_refine_diff_density_rms 0.262
_refine_ls_extinction_method none
_refine_ls_goodness_of_fit_ref 1.166
_refine_ls_hydrogen_treatment constr
_refine_ls_matrix_type full
_refine_ls_number_parameters 199
_refine_ls_number_reflns 4085
_refine_ls_number_restraints 0
_refine_ls_restrained_S_all 1.166
_refine_ls_R_factor_all 0.0503
_refine_ls_R_factor_gt 0.0476
_refine_ls_shift/su_max 0.001
_refine_ls_shift/su_mean 0.000
_refine_ls_structure_factor_coef Fsqd
_refine_ls_weighting_details 'calc w=1/[\s^2^(Fo^2^)+(0.1000P)^2^+0.0000P] where P=(Fo^2^+2Fc^2^)/3'
_refine_ls_weighting_scheme calc
_refine_ls_wR_factor_gt 0.1530
_refine_ls_wR_factor_ref 0.1547
_reflns_number_gt 3627
_reflns_number_total 4085
_reflns_threshold_expression >2sigma(I)
_cod_data_source_file ja910600b_195K.cif
_cod_data_source_block test
_cod_database_code 4102065

loop_
_symmetry_equiv_pos_as_xyz
'x, y, z'
'-x+1/2, y+1/2, -z+1/2'
'-x, -y, -z'
'x-1/2, -y-1/2, z-1/2'

loop_
_atom_site_label
_atom_site_type_symbol
_atom_site_fract_x
_atom_site_fract_y
_atom_site_fract_z
_atom_site_U_iso_or_equiv
_atom_site_adp_type
_atom_site_occupancy
_atom_site_symmetry_multiplicity
_atom_site_calc_flag
_atom_site_refinement_flags
_atom_site_disorder_assembly
_atom_site_disorder_group
Cu1 Cu 0.13363(5) 0.092915(18) 0.78259(3) 0.01471(13) Uani 1 1 d . . .
Cu2 Cu -0.05051(4) 0.068492(17) 1.06483(3) 0.01289(13) Uani 1 1 d . . .
S3 S 0.11453(10) 0.43372(4) 1.30501(7) 0.01513(17) Uani 1 1 d . . .
O1 O 0.0457(3) 0.16777(12) 1.0840(2) 0.0198(4) Uani 1 1 d . . .
O2 O 0.1319(3) 0.03517(11) 0.94600(19) 0.0131(4) Uani 1 1 d . . .
O3 O 0.1622(3) 0.01029(12) 0.6664(2) 0.0220(4) Uani 1 1 d . . .
O4 O 0.1156(3) 0.18494(11) 0.8734(2) 0.0200(4) Uani 1 1 d . . .
O5 O 0.1098(4) 0.51258(15) 1.2927(3) 0.0325(6) Uani 1 1 d . . .
O6 O -0.2021(3) 0.09044(11) 1.2054(2) 0.0189(4) Uani 1 1 d . . .
O7 O -0.2198(3) 0.09345(15) 0.8791(3) 0.0293(6) Uani 1 1 d . . .
O8 O -0.0488(3) 0.40277(13) 1.3573(2) 0.0224(5) Uani 1 1 d . . .
C1 C 0.1287(4) 0.39522(15) 1.1468(3) 0.0144(5) Uani 1 1 d . . .
C2 C 0.2190(4) 0.40313(14) 0.9243(3) 0.0152(5) Uani 1 1 d . . .
C3 C 0.1873(4) 0.32832(15) 0.9101(3) 0.0175(5) Uani 1 1 d . . .
H3 H 0.2088 0.3056 0.8306 0.021 Uiso 1 1 calc R . .
C4 C 0.1242(4) 0.28664(15) 1.0120(3) 0.0161(5) Uani 1 1 d . . .
C5 C 0.0923(4) 0.20642(15) 0.9891(3) 0.0152(5) Uani 1 1 d . . .
C6 C 0.0927(4) 0.32002(15) 1.1310(3) 0.0166(5) Uani 1 1 d . . .
H6 H 0.0485 0.2930 1.1994 0.020 Uiso 1 1 calc R . .
C7 C 0.1895(4) 0.43717(15) 1.0449(3) 0.0164(5) Uani 1 1 d . . .
H7 H 0.2105 0.4871 1.0564 0.020 Uiso 1 1 calc R . .
C8 C 0.2102(4) -0.05521(16) 0.6875(3) 0.0144(5) Uani 1 1 d . . .
O9W O 0.1105(4) 0.15145(13) 0.6200(2) 0.0276(5) Uani 1 1 d . . .
O10W O 0.0386(5) 0.29857(16) 0.5818(3) 0.0451(8) Uani 1 1 d . . .
O11W O 0.2044(5) 0.1261(2) 0.3592(3) 0.0473(8) Uani 1 1 d . . .

loop_
_atom_site_aniso_label
_atom_site_aniso_U_11
_atom_site_aniso_U_22
_atom_site_aniso_U_33
_atom_site_aniso_U_23
_atom_site_aniso_U_13
_atom_site_aniso_U_12
Cu1 0.0248(2) 0.0085(2) 0.0116(2) -0.00059(11) 0.00613(14) 0.00118(11)
Cu2 0.0199(2) 0.00820(19) 0.0115(2) -0.00049(10) 0.00697(13) -0.00101(11)
S3 0.0183(3) 0.0146(3) 0.0127(3) -0.0035(2) 0.0032(2) -0.0002(2)
O1 0.0352(12) 0.0116(9) 0.0135(9) -0.0018(7) 0.0077(8) -0.0064(8)
O2 0.0176(9) 0.0085(8) 0.0140(9) 0.0011(6) 0.0055(7) -0.0001(6)
O3 0.0385(12) 0.0121(9) 0.0160(10) -0.0015(7) 0.0067(8) 0.0061(9)
O4 0.0363(12) 0.0103(9) 0.0149(9) -0.0026(7) 0.0109(8) -0.0022(8)
O5 0.0531(16) 0.0159(11) 0.0301(13) -0.0063(9) 0.0131(12) -0.0007(10)
O6 0.0303(11) 0.0130(10) 0.0155(10) 0.0012(7) 0.0135(8) 0.0026(8)
O7 0.0221(11) 0.0376(15) 0.0266(12) 0.0103(10) -0.0077(9) -0.0076(9)
O8 0.0214(11) 0.0296(13) 0.0173(10) -0.0031(8) 0.0084(8) -0.0009(8)
C1 0.0197(12) 0.0123(11) 0.0120(11) -0.0031(9) 0.0049(9) -0.0009(9)
C2 0.0229(13) 0.0088(11) 0.0147(12) 0.0001(9) 0.0058(10) -0.0012(9)
C3 0.0266(14) 0.0131(12) 0.0138(12) -0.0003(9) 0.0077(10) -0.0016(10)
C4 0.0235(13) 0.0096(11) 0.0160(12) -0.0014(9) 0.0063(10) -0.0007(9)
C5 0.0224(13) 0.0110(11) 0.0128(12) -0.0012(9) 0.0050(9) -0.0015(9)
C6 0.0254(14) 0.0121(12) 0.0135(12) -0.0001(9) 0.0091(10) -0.0033(10)
C7 0.0255(14) 0.0096(12) 0.0149(12) -0.0018(9) 0.0061(10) -0.0011(9)
C8 0.0194(12) 0.0112(11) 0.0137(12) -0.0020(9) 0.0076(9) 0.0014(9)
O9W 0.0533(15) 0.0172(11) 0.0131(10) 0.0021(8) 0.0067(9) 0.0055(10)
O10W 0.067(2) 0.0238(13) 0.0422(16) 0.0103(12) -0.0129(15) -0.0093(13)
O11W 0.0607(19) 0.056(2) 0.0260(14) 0.0037(13) 0.0072(13) 0.0146(16)

loop_
_atom_type_symbol
_atom_type_description
_atom_type_scat_dispersion_real
_atom_type_scat_dispersion_imag
_atom_type_scat_source
C C 0.0033 0.0016 'International Tables Vol C Tables 4.2.6.8 and 6.1.1.4'
H H 0.0000 0.0000 'International Tables Vol C Tables 4.2.6.8 and 6.1.1.4'
O O 0.0106 0.0060 'International Tables Vol C Tables 4.2.6.8 and 6.1.1.4'
S S 0.1246 0.1234 'International Tables Vol C Tables 4.2.6.8 and 6.1.1.4'
Cu Cu 0.3201 1.2651 'International Tables Vol C Tables 4.2.6.8 and 6.1.1.4'

loop_
_geom_angle_atom_site_label_1
_geom_angle_atom_site_label_2
_geom_angle_atom_site_label_3
_geom_angle
_geom_angle_site_symmetry_1
_geom_angle_site_symmetry_3
_geom_angle_publ_flag
O4 Cu1 O3 170.40(9) . . ?
O4 Cu1 O9W 85.53(9) . . ?
O3 Cu1 O9W 85.37(10) . . ?
O4 Cu1 O2 93.41(8) . . ?
O3 Cu1 O2 95.93(9) . . ?
O9W Cu1 O2 174.65(10) . . ?
O4 Cu1 O8 85.56(9) . 4_665 ?
O3 Cu1 O8 93.90(9) . 4_665 ?
O9W Cu1 O8 105.30(10) . 4_665 ?
O2 Cu1 O8 79.82(8) . 4_665 ?
O6 Cu2 O1 87.59(9) . . ?
O6 Cu2 O2 169.26(9) . . ?
O1 Cu2 O2 95.21(9) . . ?
O6 Cu2 O2 92.92(9) . 3_557 ?
O1 Cu2 O2 175.63(9) . 3_557 ?
O2 Cu2 O2 83.52(8) . 3_557 ?
O6 Cu2 O7 105.70(10) . . ?
O1 Cu2 O7 93.79(9) . . ?
O2 Cu2 O7 84.49(9) . . ?
O2 Cu2 O7 90.25(9) 3_557 . ?
O6 Cu2 Cu2 133.62(7) . 3_557 ?
O1 Cu2 Cu2 137.04(7) . 3_557 ?
O2 Cu2 Cu2 41.99(6) . 3_557 ?
O2 Cu2 Cu2 41.53(6) 3_557 3_557 ?
O7 Cu2 Cu2 86.50(8) . 3_557 ?
O5 S3 O7 113.32(17) . 4_666 ?
O5 S3 O8 113.70(15) . . ?
O7 S3 O8 110.63(15) 4_666 . ?
O5 S3 C1 108.75(15) . . ?
O7 S3 C1 102.98(14) 4_666 . ?
O8 S3 C1 106.67(14) . . ?
C5 O1 Cu2 124.19(18) . . ?
Cu1 O2 Cu2 113.70(10) . . ?
Cu1 O2 Cu2 119.19(10) . 3_557 ?
Cu2 O2 Cu2 96.48(8) . 3_557 ?
C8 O3 Cu1 132.8(2) . . ?
C5 O4 Cu1 137.37(19) . . ?
C8 O6 Cu2 126.89(19) 3_557 . ?
S3 O7 Cu2 138.66(16) 4_565 . ?
S3 O8 Cu1 132.62(14) . 4_566 ?
C7 C1 C6 121.6(2) . . ?
C7 C1 S3 120.2(2) . . ?
C6 C1 S3 118.0(2) . . ?
C3 C2 C7 119.2(3) . . ?
C3 C2 C8 119.2(2) . 2_556 ?
C7 C2 C8 121.6(2) . 2_556 ?
C2 C3 C4 121.5(3) . . ?
C3 C4 C6 119.6(3) . . ?
C3 C4 C5 118.4(2) . . ?
C6 C4 C5 121.9(2) . . ?
O4 C5 O1 126.9(3) . . ?
O4 C5 C4 114.6(2) . . ?
O1 C5 C4 118.5(2) . . ?
C4 C6 C1 119.0(3) . . ?
C1 C7 C2 119.0(2) . . ?
O3 C8 O6 126.5(3) . 3_557 ?
O3 C8 C2 117.7(2) . 2_546 ?
O6 C8 C2 115.8(2) 3_557 2_546 ?

loop_
_geom_bond_atom_site_label_1
_geom_bond_atom_site_label_2
_geom_bond_distance
_geom_bond_site_symmetry_2
_geom_bond_publ_flag
Cu1 O4 1.925(2) . ?
Cu1 O3 1.935(2) . ?
Cu1 O9W 1.959(2) . ?
Cu1 O2 1.9637(19) . ?
Cu1 O8 2.387(2) 4_665 ?
Cu2 O6 1.918(2) . ?
Cu2 O1 1.948(2) . ?
Cu2 O2 1.9660(19) . ?
Cu2 O2 1.984(2) 3_557 ?
Cu2 O7 2.214(2) . ?
Cu2 Cu2 2.9462(6) 3_557 ?
S3 O5 1.445(3) . ?
S3 O7 1.460(2) 4_666 ?
S3 O8 1.461(2) . ?
S3 C1 1.761(3) . ?
O1 C5 1.262(3) . ?
O2 Cu2 1.9836(19) 3_557 ?
O3 C8 1.259(3) . ?
O4 C5 1.260(3) . ?
O6 C8 1.267(4) 3_557 ?
O7 S3 1.460(2) 4_565 ?
O8 Cu1 2.387(2) 4_566 ?
C1 C7 1.387(4) . ?
C1 C6 1.404(4) . ?
C2 C3 1.390(4) . ?
C2 C7 1.404(4) . ?
C2 C8 1.492(4) 2_556 ?
C3 C4 1.392(4) . ?
C4 C6 1.387(4) . ?
C4 C5 1.498(4) . ?
C8 O6 1.267(4) 3_557 ?
C8 C2 1.492(4) 2_546 ?
